data_1507207
loop_
_publ_author_name
'Stoimenovski, Jelena'
'Dean, Pamela M.'
'Izgorodina, Ekaterina I.'
'MacFarlane, Douglas R.'

_publ_section_title
;
 Protic pharmaceutical ionic liquids and solids: Aspects of protonics
;
_journal_name_full 'Faraday Discussions'
_journal_page_first 335
_journal_paper_doi 10.1039/c1fd00071c
_journal_volume 154
_journal_year 2012
_chemical_formula_moiety 'C10 H18 N, C7 H5 O3'
_chemical_formula_sum 'C17 H23 N O3'
_chemical_formula_weight 289.36
_chemical_name_common '(3s,5s,7s)-adamantan-1-ammonium 2-hydroxybenzoate'
_chemical_name_systematic
;
(3s,5s,7s)-adamantan-1-ammonium 2-hydroxybenzoate
;
_space_group_IT_number 2
_symmetry_cell_setting triclinic
_symmetry_space_group_name_Hall '-P 1'
_symmetry_space_group_name_H-M 'P -1'
_atom_sites_solution_hydrogens geom
_atom_sites_solution_primary direct
_atom_sites_solution_secondary difmap
_audit_creation_method SHELXL-97
_cell_angle_alpha 80.421(5)
_cell_angle_beta 76.338(4)
_cell_angle_gamma 82.988(4)
_cell_formula_units_Z 2
_cell_length_a 6.7080(5)
_cell_length_b 9.3067(7)
_cell_length_c 12.7864(9)
_cell_measurement_reflns_used 1725
_cell_measurement_temperature 296(2)
_cell_measurement_theta_max 28.63
_cell_measurement_theta_min 2.23
_cell_volume 761.99(10)
_computing_cell_refinement 'Bruker Apex II V 1.0 (Bruker ASX, 2005)'
_computing_data_collection 'Bruker Apex II V 1.0 (Bruker ASX, 2005)'
_computing_data_reduction 'Bruker Apex II V 1.0 (Bruker ASX, 2005)'
_computing_molecular_graphics 'Pov-ray for windows, version 3.1'
_computing_publication_material 'Microsoft Office'
_computing_structure_refinement 'SHELXL-97 (Sheldrick, 1997)'
_computing_structure_solution 'SHELXS-97 (Sheldrick, 1990)'
_diffrn_ambient_temperature 296(2)
_diffrn_measured_fraction_theta_full 0.947
_diffrn_measured_fraction_theta_max 0.947
_diffrn_measurement_device_type 'Bruker X8 APEX KAPPA CCD'
_diffrn_measurement_method '0.5 deg frames in phi and omega'
_diffrn_radiation_monochromator graphite
_diffrn_radiation_source 'fine-focus sealed tube'
_diffrn_radiation_type MoK\a
_diffrn_radiation_wavelength 0.71073
_diffrn_reflns_av_R_equivalents 0.0387
_diffrn_reflns_av_sigmaI/netI 0.0583
_diffrn_reflns_limit_h_max 8
_diffrn_reflns_limit_h_min -8
_diffrn_reflns_limit_k_max 12
_diffrn_reflns_limit_k_min -12
_diffrn_reflns_limit_l_max 16
_diffrn_reflns_limit_l_min -17
_diffrn_reflns_number 10562
_diffrn_reflns_theta_full 28.63
_diffrn_reflns_theta_max 28.63
_diffrn_reflns_theta_min 2.96
_diffrn_standards_number 0
_exptl_absorpt_coefficient_mu 0.086
_exptl_absorpt_correction_T_max 0.9991
_exptl_absorpt_correction_T_min 0.9583
_exptl_absorpt_correction_type multi-scan
_exptl_absorpt_process_details 'sadabs (Bruker AXS, 2005)'
_exptl_crystal_colour translucent
_exptl_crystal_density_diffrn 1.261
_exptl_crystal_density_method 'not measured'
_exptl_crystal_description Thin
_exptl_crystal_F_000 312
_exptl_crystal_size_max 0.50
_exptl_crystal_size_mid 0.50
_exptl_crystal_size_min 0.01
_refine_diff_density_max 0.184
_refine_diff_density_min -0.234
_refine_diff_density_rms 0.048
_refine_ls_extinction_method none
_refine_ls_goodness_of_fit_ref 0.998
_refine_ls_hydrogen_treatment mixed
_refine_ls_matrix_type full
_refine_ls_number_parameters 206
_refine_ls_number_reflns 3717
_refine_ls_number_restraints 0
_refine_ls_restrained_S_all 0.998
_refine_ls_R_factor_all 0.0960
_refine_ls_R_factor_gt 0.0503
_refine_ls_shift/su_max 0.000
_refine_ls_shift/su_mean 0.000
_refine_ls_structure_factor_coef Fsqd
_refine_ls_weighting_details 'calc w=1/[\s^2^(Fo^2^)+(0.0642P)^2^+0.0000P] where P=(Fo^2^+2Fc^2^)/3'
_refine_ls_weighting_scheme calc
_refine_ls_wR_factor_gt 0.1170
_refine_ls_wR_factor_ref 0.1366
_reflns_number_gt 2109
_reflns_number_total 3717
_reflns_threshold_expression >2sigma(I)
_cod_data_source_file c1fd00071c.txt
_cod_data_source_block hbatri
_cod_depositor_comments
;
The following automatic conversions were performed:

'_symmetry_cell_setting' value 'Triclinic' changed to 'triclinic'
according to /home/saulius/struct/CIF-dictionaries/cif_core.dic
dictionary named 'cif_core.dic' version 2.4.1 from 2010-06-29.

Automatic conversion script
Id: cif_fix_values 1715 2011-07-08 13:25:40Z adriana 
;
_cod_original_sg_symbol_H-M P-1
_cod_database_code 1507207
_geom_hbond_footnote_a
;
Notes:
Where * indicates an intramolecular bond.
;

loop_
_symmetry_equiv_pos_as_xyz
'x, y, z'
'-x, -y, -z'

loop_
_atom_site_label
_atom_site_type_symbol
_atom_site_fract_x
_atom_site_fract_y
_atom_site_fract_z
_atom_site_U_iso_or_equiv
_atom_site_adp_type
_atom_site_occupancy
_atom_site_symmetry_multiplicity
_atom_site_calc_flag
_atom_site_refinement_flags
C2A C 0.0585(2) 0.12982(16) 0.79566(12) 0.0255(3) Uani 1 1 d .
O2A O 0.35085(15) 0.10614(12) 0.65153(9) 0.0391(3) Uani 1 1 d .
O1A O 0.05659(16) 0.04709(12) 0.62945(9) 0.0401(3) Uani 1 1 d .
N1 N 0.2785(2) 0.06658(14) 0.41103(12) 0.0296(3) Uani 1 1 d .
O3A O 0.37562(17) 0.19407(14) 0.82406(13) 0.0516(4) Uani 1 1 d .
C1 C 0.2978(2) 0.22107(16) 0.35469(12) 0.0280(4) Uani 1 1 d .
C7A C -0.1505(2) 0.11628(16) 0.83888(13) 0.0318(4) Uani 1 1 d .
H7AA H -0.2294 0.0865 0.7969 0.038 Uiso 1 1 calc R
C3A C 0.1725(2) 0.17745(17) 0.86047(14) 0.0332(4) Uani 1 1 d .
C7 C 0.4694(2) 0.28475(18) 0.38690(14) 0.0372(4) Uani 1 1 d .
H7A H 0.5986 0.2264 0.3663 0.045 Uiso 1 1 calc R
H7B H 0.4389 0.2837 0.4650 0.045 Uiso 1 1 calc R
C1A C 0.1591(2) 0.09194(16) 0.68597(13) 0.0290(4) Uani 1 1 d .
C4A C 0.0780(3) 0.20778(19) 0.96404(14) 0.0434(5) Uani 1 1 d .
H4AA H 0.1538 0.2403 1.0064 0.052 Uiso 1 1 calc R
C5A C -0.1256(3) 0.19005(19) 1.00386(14) 0.0449(5) Uani 1 1 d .
H5AA H -0.1868 0.2081 1.0742 0.054 Uiso 1 1 calc R
C6 C 0.0945(2) 0.31083(18) 0.38995(14) 0.0379(4) Uani 1 1 d .
H6B H 0.0632 0.3099 0.4681 0.046 Uiso 1 1 calc R
H6A H -0.0160 0.2693 0.3712 0.046 Uiso 1 1 calc R
C2 C 0.3467(3) 0.22040(18) 0.23240(13) 0.0364(4) Uani 1 1 d .
H2B H 0.2381 0.1785 0.2123 0.044 Uiso 1 1 calc R
H2A H 0.4748 0.1613 0.2107 0.044 Uiso 1 1 calc R
C6A C -0.2430(3) 0.14580(18) 0.94194(14) 0.0407(4) Uani 1 1 d .
H6AA H -0.3827 0.1361 0.9695 0.049 Uiso 1 1 calc R
C9 C 0.2839(3) 0.53351(19) 0.36373(16) 0.0457(5) Uani 1 1 d .
H9A H 0.2527 0.5336 0.4418 0.055 Uiso 1 1 calc R
H9B H 0.2949 0.6337 0.3283 0.055 Uiso 1 1 calc R
C8 C 0.4870(2) 0.44195(19) 0.32909(15) 0.0422(5) Uani 1 1 d .
H8 H 0.5977 0.4836 0.3491 0.051 Uiso 1 1 calc R
C10 C 0.5355(3) 0.44342(19) 0.20670(15) 0.0495(5) Uani 1 1 d .
H10A H 0.6662 0.3876 0.1842 0.059 Uiso 1 1 calc R
H10B H 0.5467 0.5432 0.1702 0.059 Uiso 1 1 calc R
C3 C 0.3655(3) 0.37730(19) 0.17490(15) 0.0461(5) Uani 1 1 d .
H3 H 0.3971 0.3780 0.0960 0.055 Uiso 1 1 calc R
C5 C 0.1133(3) 0.46831(19) 0.33181(15) 0.0455(5) Uani 1 1 d .
H5 H -0.0173 0.5269 0.3535 0.055 Uiso 1 1 calc R
C4 C 0.1616(3) 0.4685(2) 0.20962(16) 0.0529(5) Uani 1 1 d .
H4A H 0.1713 0.5681 0.1726 0.063 Uiso 1 1 calc R
H4B H 0.0518 0.4280 0.1895 0.063 Uiso 1 1 calc R
H1N H 0.406(3) 0.014(2) 0.3982(14) 0.047(5) Uiso 1 1 d .
H2N H 0.177(3) 0.0241(19) 0.3878(14) 0.049(5) Uiso 1 1 d .
H3N H 0.227(3) 0.060(2) 0.4924(17) 0.061(6) Uiso 1 1 d .
H3AO H 0.407(4) 0.178(3) 0.752(2) 0.091(8) Uiso 1 1 d .

loop_
_atom_site_aniso_label
_atom_site_aniso_U_11
_atom_site_aniso_U_22
_atom_site_aniso_U_33
_atom_site_aniso_U_23
_atom_site_aniso_U_13
_atom_site_aniso_U_12
C2A 0.0282(8) 0.0232(8) 0.0253(8) -0.0048(7) -0.0060(6) -0.0002(6)
O2A 0.0261(6) 0.0441(7) 0.0452(8) -0.0124(6) -0.0009(5) -0.0014(5)
O1A 0.0389(7) 0.0524(8) 0.0332(7) -0.0163(6) -0.0059(5) -0.0105(5)
N1 0.0262(7) 0.0326(8) 0.0301(9) -0.0080(6) -0.0048(6) -0.0009(6)
O3A 0.0329(7) 0.0652(10) 0.0663(10) -0.0274(8) -0.0166(6) -0.0058(6)
C1 0.0249(8) 0.0284(9) 0.0303(9) -0.0075(7) -0.0026(6) -0.0023(6)
C7A 0.0322(8) 0.0300(9) 0.0332(10) -0.0069(7) -0.0059(7) -0.0022(6)
C3A 0.0331(9) 0.0308(9) 0.0390(10) -0.0087(8) -0.0136(7) 0.0015(7)
C7 0.0308(9) 0.0411(11) 0.0448(11) -0.0180(8) -0.0107(7) -0.0021(7)
C1A 0.0321(8) 0.0233(8) 0.0312(9) -0.0044(7) -0.0075(7) 0.0005(6)
C4A 0.0536(11) 0.0459(12) 0.0383(11) -0.0175(9) -0.0208(8) 0.0024(8)
C5A 0.0581(12) 0.0455(12) 0.0283(10) -0.0114(9) -0.0043(8) 0.0049(9)
C6 0.0260(8) 0.0385(10) 0.0466(11) -0.0107(8) -0.0016(7) 0.0010(7)
C2 0.0402(9) 0.0363(10) 0.0329(10) -0.0093(8) -0.0033(7) -0.0079(7)
C6A 0.0388(10) 0.0424(11) 0.0359(11) -0.0068(8) 0.0012(7) -0.0016(8)
C9 0.0492(11) 0.0351(11) 0.0511(12) -0.0169(9) -0.0015(8) -0.0018(8)
C8 0.0358(9) 0.0403(11) 0.0534(12) -0.0163(9) -0.0047(8) -0.0114(7)
C10 0.0505(11) 0.0376(11) 0.0544(13) -0.0137(9) 0.0104(9) -0.0135(8)
C3 0.0656(12) 0.0385(11) 0.0330(11) -0.0047(9) -0.0042(8) -0.0130(9)
C5 0.0356(9) 0.0366(11) 0.0591(13) -0.0094(9) -0.0030(8) 0.0056(7)
C4 0.0633(13) 0.0383(11) 0.0612(14) 0.0027(10) -0.0269(10) -0.0081(9)

loop_
_atom_type_symbol
_atom_type_description
_atom_type_scat_dispersion_real
_atom_type_scat_dispersion_imag
_atom_type_scat_source
C C 0.0033 0.0016 'International Tables Vol C Tables 4.2.6.8 and 6.1.1.4'
H H 0.0000 0.0000 'International Tables Vol C Tables 4.2.6.8 and 6.1.1.4'
N N 0.0061 0.0033 'International Tables Vol C Tables 4.2.6.8 and 6.1.1.4'
O O 0.0106 0.0060 'International Tables Vol C Tables 4.2.6.8 and 6.1.1.4'

loop_
_geom_angle_atom_site_label_1
_geom_angle_atom_site_label_2
_geom_angle_atom_site_label_3
_geom_angle
C7A C2A C3A 117.67(14)
C7A C2A C1A 121.39(13)
C3A C2A C1A 120.93(13)
C1 N1 H1N 109.5(10)
C1 N1 H2N 109.8(10)
H1N N1 H2N 112.5(15)
C1 N1 H3N 113.2(11)
H1N N1 H3N 107.4(15)
H2N N1 H3N 104.4(15)
C3A O3A H3AO 105.6(15)
N1 C1 C2 108.90(12)
N1 C1 C6 108.54(12)
C2 C1 C6 110.29(13)
N1 C1 C7 109.39(12)
C2 C1 C7 110.08(12)
C6 C1 C7 109.62(13)
C6A C7A C2A 121.72(15)
C6A C7A H7AA 119.1
C2A C7A H7AA 119.1
O3A C3A C4A 118.51(15)
O3A C3A C2A 121.18(15)
C4A C3A C2A 120.30(14)
C1 C7 C8 108.79(13)
C1 C7 H7A 109.9
C8 C7 H7A 109.9
C1 C7 H7B 109.9
C8 C7 H7B 109.9
H7A C7 H7B 108.3
O1A C1A O2A 121.37(14)
O1A C1A C2A 120.43(13)
O2A C1A C2A 118.20(13)
C5A C4A C3A 120.02(16)
C5A C4A H4AA 120.0
C3A C4A H4AA 120.0
C4A C5A C6A 121.25(16)
C4A C5A H5AA 119.4
C6A C5A H5AA 119.4
C1 C6 C5 108.63(12)
C1 C6 H6B 110.0
C5 C6 H6B 110.0
C1 C6 H6A 110.0
C5 C6 H6A 110.0
H6B C6 H6A 108.3
C1 C2 C3 109.03(13)
C1 C2 H2B 109.9
C3 C2 H2B 109.9
C1 C2 H2A 109.9
C3 C2 H2A 109.9
H2B C2 H2A 108.3
C7A C6A C5A 119.01(16)
C7A C6A H6AA 120.5
C5A C6A H6AA 120.5
C5 C9 C8 108.86(14)
C5 C9 H9A 109.9
C8 C9 H9A 109.9
C5 C9 H9B 109.9
C8 C9 H9B 109.9
H9A C9 H9B 108.3
C10 C8 C9 109.55(15)
C10 C8 C7 109.88(14)
C9 C8 C7 109.51(13)
C10 C8 H8 109.3
C9 C8 H8 109.3
C7 C8 H8 109.3
C8 C10 C3 109.69(13)
C8 C10 H10A 109.7
C3 C10 H10A 109.7
C8 C10 H10B 109.7
C3 C10 H10B 109.7
H10A C10 H10B 108.2
C10 C3 C2 109.96(15)
C10 C3 C4 108.77(15)
C2 C3 C4 109.10(14)
C10 C3 H3 109.7
C2 C3 H3 109.7
C4 C3 H3 109.7
C4 C5 C9 109.97(14)
C4 C5 C6 109.52(15)
C9 C5 C6 109.49(14)
C4 C5 H5 109.3
C9 C5 H5 109.3
C6 C5 H5 109.3
C5 C4 C3 109.71(14)
C5 C4 H4A 109.7
C3 C4 H4A 109.7
C5 C4 H4B 109.7
C3 C4 H4B 109.7
H4A C4 H4B 108.2

loop_
_geom_bond_atom_site_label_1
_geom_bond_atom_site_label_2
_geom_bond_distance
C2A C7A 1.3929(19)
C2A C3A 1.404(2)
C2A C1A 1.485(2)
O2A C1A 1.2727(17)
O1A C1A 1.2550(17)
N1 C1 1.5031(19)
N1 H1N 0.923(18)
N1 H2N 0.952(18)
N1 H3N 1.01(2)
O3A C3A 1.3508(18)
O3A H3AO 0.93(2)
C1 C2 1.521(2)
C1 C6 1.522(2)
C1 C7 1.522(2)
C7A C6A 1.375(2)
C7A H7AA 0.9300
C3A C4A 1.385(2)
C7 C8 1.530(2)
C7 H7A 0.9700
C7 H7B 0.9700
C4A C5A 1.361(2)
C4A H4AA 0.9300
C5A C6A 1.378(2)
C5A H5AA 0.9300
C6 C5 1.535(2)
C6 H6B 0.9700
C6 H6A 0.9700
C2 C3 1.527(2)
C2 H2B 0.9700
C2 H2A 0.9700
C6A H6AA 0.9300
C9 C5 1.523(2)
C9 C8 1.528(2)
C9 H9A 0.9700
C9 H9B 0.9700
C8 C10 1.519(2)
C8 H8 0.9800
C10 C3 1.522(2)
C10 H10A 0.9700
C10 H10B 0.9700
C3 C4 1.531(3)
C3 H3 0.9800
C5 C4 1.519(3)
C5 H5 0.9800
C4 H4A 0.9700
C4 H4B 0.9700

loop_
_geom_hbond_atom_site_label_D
_geom_hbond_atom_site_label_H
_geom_hbond_atom_site_label_A
_geom_hbond_distance_DH
_geom_hbond_distance_HA
_geom_hbond_distance_DA
_geom_hbond_angle_DHA
_geom_hbond_site_symmetry_A
_geom_hbond_publ_flag
N1 H1N O2A 0.93(2) 1.90(2) 2.814(2) 168(2) 2_656 y
N1 H2N O1A 0.95(2) 1.85(2) 2.784(2) 167(2) 2_556 y
N1 H3N O1A 1.01(2) 1.85(2) 2.825(2) 162(2) ? y
N1 H3N O2A 1.01(2) 2.49(2) 3.301(2) 138(2) ? y
O3A* H3AO O2A 0.93(2) 1.68(3) 2.524(2) 150(3) ? y
C10 H10B O3A 0.97 2.58 3.440(2) 148 2_666 y

loop_
_geom_torsion_atom_site_label_1
_geom_torsion_atom_site_label_2
_geom_torsion_atom_site_label_3
_geom_torsion_atom_site_label_4
_geom_torsion
C3A C2A C7A C6A -1.1(2)
C1A C2A C7A C6A 177.49(14)
C7A C2A C3A O3A -179.63(14)
C1A C2A C3A O3A 1.8(2)
C7A C2A C3A C4A 0.7(2)
C1A C2A C3A C4A -177.86(14)
N1 C1 C7 C8 -179.93(12)
C2 C1 C7 C8 60.45(17)
C6 C1 C7 C8 -61.03(17)
C7A C2A C1A O1A 0.3(2)
C3A C2A C1A O1A 178.77(13)
C7A C2A C1A O2A -179.67(14)
C3A C2A C1A O2A -1.2(2)
O3A C3A C4A C5A -179.00(16)
C2A C3A C4A C5A 0.7(3)
C3A C4A C5A C6A -1.7(3)
N1 C1 C6 C5 -179.55(13)
C2 C1 C6 C5 -60.33(17)
C7 C1 C6 C5 61.03(17)
N1 C1 C2 C3 179.77(12)
C6 C1 C2 C3 60.77(16)
C7 C1 C2 C3 -60.32(17)
C2A C7A C6A C5A 0.1(2)
C4A C5A C6A C7A 1.4(3)
C5 C9 C8 C10 60.03(18)
C5 C9 C8 C7 -60.55(18)
C1 C7 C8 C10 -59.78(17)
C1 C7 C8 C9 60.60(17)
C9 C8 C10 C3 -60.92(19)
C7 C8 C10 C3 59.43(18)
C8 C10 C3 C2 -59.19(19)
C8 C10 C3 C4 60.22(19)
C1 C2 C3 C10 59.33(17)
C1 C2 C3 C4 -59.88(17)
C8 C9 C5 C4 -59.75(19)
C8 C9 C5 C6 60.64(18)
C1 C6 C5 C4 59.80(17)
C1 C6 C5 C9 -60.85(18)
C9 C5 C4 C3 60.04(19)
C6 C5 C4 C3 -60.32(18)
C10 C3 C4 C5 -59.70(19)
C2 C3 C4 C5 60.25(18)
